data_8102298
loop_
_publ_author_name
'Jian-Ping Zou'
'Qiu-Ju Xing'

_publ_section_title
;
 Crystal structure of
 monoaqua-bis(pyridine-2-carboxylato-\k2N,O)copper(II),
 Cu(H2O)(C6H4NO2)2
;
_journal_issue 3
_journal_name_full 'Zeitschrift f\"ur Kristallographie - New Crystal Structures'
_journal_page_first 273
_journal_volume 223
_journal_year 2008
_chemical_formula_moiety 'C12 H10 Cu N2 O5'
_chemical_formula_sum 'C12 H10 Cu N2 O5'
_chemical_formula_weight 325.76
_chemical_name_systematic
; 
Monoaquabis(pyridine-2-carboxylato-N,O)copper(II) 
;
_space_group_IT_number 61
_symmetry_cell_setting orthorhombic
_symmetry_space_group_name_Hall '-P 2ac 2ab'
_symmetry_space_group_name_H-M 'P b c a'
_atom_sites_solution_hydrogens geom
_atom_sites_solution_primary direct
_atom_sites_solution_secondary difmap
_audit_creation_method SHELXL-97
_audit_update_record
;
2007-11-15

2007-12-06 # Formatted by publCIF
;
_cell_angle_alpha 90.00
_cell_angle_beta 90.00
_cell_angle_gamma 90.00
_cell_formula_units_Z 8
_cell_length_a 12.731(3)
_cell_length_b 12.945(3)
_cell_length_c 14.871(3)
_cell_measurement_reflns_used 19
_cell_measurement_temperature 293(2)
_cell_measurement_theta_max 27.50
_cell_measurement_theta_min 2.63
_cell_volume 2450.8(9)
_computing_structure_refinement 'SHELXL-97 (Sheldrick, 1997)'
_computing_structure_solution 'SHELXS-97 (Sheldrick, 1990)'
_diffrn_ambient_temperature 293(2)
_diffrn_measured_fraction_theta_full 0.994
_diffrn_measured_fraction_theta_max 0.994
_diffrn_measurement_device_type 'Rigaku AFC7R'
_diffrn_measurement_method \w/2\q
_diffrn_radiation_monochromator graphite
_diffrn_radiation_source 'rotating-anode generator'
_diffrn_radiation_type MoK\a
_diffrn_radiation_wavelength 0.71073
_diffrn_reflns_av_R_equivalents 0.0423
_diffrn_reflns_av_sigmaI/netI 0.0902
_diffrn_reflns_limit_h_max 16
_diffrn_reflns_limit_h_min -4
_diffrn_reflns_limit_k_max 4
_diffrn_reflns_limit_k_min -16
_diffrn_reflns_limit_l_max 19
_diffrn_reflns_limit_l_min 0
_diffrn_reflns_number 2924
_diffrn_reflns_theta_full 27.50
_diffrn_reflns_theta_max 27.50
_diffrn_reflns_theta_min 2.63
_diffrn_standards_decay_% 2.4
_diffrn_standards_interval_count 200
_diffrn_standards_number 3
_exptl_absorpt_coefficient_mu 1.804
_exptl_absorpt_correction_T_max 0.9939
_exptl_absorpt_correction_T_min 0.8320
_exptl_absorpt_correction_type psi-scan
_exptl_absorpt_process_details 'Psi (Rigaku WinAFC)'
_exptl_crystal_colour green
_exptl_crystal_density_diffrn 1.766
_exptl_crystal_density_method 'not measured'
_exptl_crystal_description block
_exptl_crystal_F_000 1320
_exptl_crystal_size_max 0.27
_exptl_crystal_size_mid 0.15
_exptl_crystal_size_min 0.10
_refine_diff_density_max 0.505
_refine_diff_density_min -0.529
_refine_diff_density_rms 0.154
_refine_ls_extinction_coef 0.0022(3)
_refine_ls_extinction_expression Fc^*^=kFc[1+0.001xFc^2^\l^3^/sin(2\q)]^-1/4^
_refine_ls_extinction_method SHELXL
_refine_ls_goodness_of_fit_ref 1.001
_refine_ls_hydrogen_treatment mixed
_refine_ls_matrix_type full
_refine_ls_number_parameters 188
_refine_ls_number_reflns 2808
_refine_ls_number_restraints 3
_refine_ls_restrained_S_all 1.001
_refine_ls_R_factor_all 0.1495
_refine_ls_R_factor_gt 0.0634
_refine_ls_shift/su_max 0.001
_refine_ls_shift/su_mean 0.000
_refine_ls_structure_factor_coef Fsqd
_refine_ls_weighting_details 'calc w=1/[\s^2^(Fo^2^)+(0.067P)^2^] where P=(Fo^2^+2Fc^2^)/3'
_refine_ls_weighting_scheme calc
_refine_ls_wR_factor_gt 0.1269
_refine_ls_wR_factor_ref 0.1663
_reflns_number_gt 2360
_reflns_number_total 2808
_reflns_threshold_expression I>2\s(I)
_cod_data_source_file 1267-2289.cff
_cod_data_source_block I
_cod_original_cell_volume 2450.9(8)
_cod_database_code 8102298

loop_
_symmetry_equiv_pos_as_xyz
'x, y, z'
'-x+1/2, -y, z+1/2'
'-x, y+1/2, -z+1/2'
'x+1/2, -y+1/2, -z'
'-x, -y, -z'
'x-1/2, y, -z-1/2'
'x, -y-1/2, z-1/2'
'-x-1/2, y-1/2, z'

loop_
_atom_site_label
_atom_site_type_symbol
_atom_site_fract_x
_atom_site_fract_y
_atom_site_fract_z
_atom_site_U_iso_or_equiv
_atom_site_adp_type
_atom_site_occupancy
_atom_site_symmetry_multiplicity
_atom_site_calc_flag
_atom_site_refinement_flags
_atom_site_disorder_assembly
_atom_site_disorder_group
Cu1 Cu 0.14805(4) 0.13992(5) 0.49843(4) 0.03574(16) Uani 1 1 d . . .
O1W O 0.1553(3) 0.3180(3) 0.4711(3) 0.0556(11) Uani 1 1 d D . .
H1WA H 0.2061(18) 0.354(3) 0.492(3) 0.083 Uiso 1 1 d D . .
H1WB H 0.1012(17) 0.350(3) 0.491(3) 0.083 Uiso 1 1 d D . .
O11 O 0.0134(2) 0.1130(3) 0.4409(2) 0.0373(10) Uani 1 1 d . . .
O12 O -0.1560(2) 0.0876(3) 0.4722(2) 0.0446(10) Uani 1 1 d . . .
O21 O 0.2815(2) 0.1364(3) 0.5603(2) 0.0449(10) Uani 1 1 d . . .
O22 O 0.4520(3) 0.1124(3) 0.5371(2) 0.0603(14) Uani 1 1 d . . .
N1 N 0.0609(3) 0.1557(3) 0.6065(2) 0.0318(10) Uani 1 1 d . . .
N2 N 0.2343(3) 0.1096(3) 0.3913(2) 0.0320(10) Uani 1 1 d . . .
C11 C -0.0419(3) 0.1381(4) 0.5912(3) 0.0312(12) Uani 1 1 d . . .
C12 C -0.1154(4) 0.1441(4) 0.6579(3) 0.0379(13) Uani 1 1 d . . .
H12A H -0.1861 0.1331 0.6452 0.045 Uiso 1 1 calc R . .
C13 C -0.0829(4) 0.1670(4) 0.7453(3) 0.0437(15) Uani 1 1 d . . .
H13A H -0.1312 0.1700 0.7921 0.052 Uiso 1 1 calc R . .
C14 C 0.0217(4) 0.1850(4) 0.7608(3) 0.0446(15) Uani 1 1 d . . .
H14A H 0.0454 0.2013 0.8182 0.054 Uiso 1 1 calc R . .
C15 C 0.0908(4) 0.1785(4) 0.6901(3) 0.0396(14) Uani 1 1 d . . .
H15A H 0.1617 0.1906 0.7010 0.048 Uiso 1 1 calc R . .
C16 C -0.0659(4) 0.1107(4) 0.4944(3) 0.0342(12) Uani 1 1 d . . .
C21 C 0.3369(4) 0.1000(4) 0.4125(3) 0.0338(12) Uani 1 1 d . . .
C22 C 0.4116(4) 0.0790(5) 0.3482(3) 0.0474(16) Uani 1 1 d . . .
H22A H 0.4820 0.0719 0.3640 0.057 Uiso 1 1 calc R . .
C23 C 0.3798(4) 0.0686(5) 0.2595(3) 0.0482(16) Uani 1 1 d . . .
H23A H 0.4290 0.0555 0.2147 0.058 Uiso 1 1 calc R . .
C24 C 0.2758(4) 0.0778(5) 0.2383(3) 0.0477(16) Uani 1 1 d . . .
H24A H 0.2536 0.0710 0.1790 0.057 Uiso 1 1 calc R . .
C25 C 0.2042(4) 0.0973(4) 0.3058(3) 0.0418(15) Uani 1 1 d . . .
H25A H 0.1332 0.1020 0.2915 0.050 Uiso 1 1 calc R . .
C26 C 0.3613(4) 0.1169(4) 0.5110(3) 0.0379(14) Uani 1 1 d . . .

loop_
_atom_site_aniso_label
_atom_site_aniso_U_11
_atom_site_aniso_U_22
_atom_site_aniso_U_33
_atom_site_aniso_U_23
_atom_site_aniso_U_13
_atom_site_aniso_U_12
Cu1 0.0221(2) 0.0626(4) 0.0225(2) -0.0035(4) 0.0009(3) -0.0032(3)
O1W 0.0317(18) 0.061(3) 0.074(3) -0.002(2) -0.006(2) -0.003(2)
O11 0.0263(16) 0.065(3) 0.0203(15) -0.0054(16) -0.0021(13) -0.0019(17)
O12 0.0274(17) 0.072(3) 0.0350(17) -0.0112(19) -0.0010(15) -0.0031(19)
O21 0.0241(16) 0.080(3) 0.0305(17) -0.0096(19) -0.0025(14) -0.0003(19)
O22 0.0245(17) 0.112(4) 0.044(2) -0.011(2) -0.0074(17) -0.003(2)
N1 0.0291(18) 0.048(3) 0.0178(17) -0.0051(19) 0.0003(16) -0.002(2)
N2 0.030(2) 0.042(3) 0.0241(18) 0.0028(18) 0.0020(17) 0.0017(19)
C11 0.025(2) 0.040(3) 0.029(2) -0.004(2) 0.0037(19) -0.002(2)
C12 0.031(2) 0.047(3) 0.035(3) -0.002(3) 0.009(2) 0.000(2)
C13 0.042(3) 0.060(4) 0.029(2) 0.004(3) 0.009(2) 0.007(3)
C14 0.046(3) 0.064(4) 0.024(2) -0.007(3) -0.004(2) -0.001(3)
C15 0.030(3) 0.056(4) 0.033(3) -0.008(3) -0.007(2) -0.005(3)
C16 0.0243(19) 0.044(3) 0.034(2) -0.001(3) -0.005(2) -0.001(2)
C21 0.029(2) 0.040(3) 0.032(2) 0.004(2) 0.003(2) -0.006(2)
C22 0.033(3) 0.065(4) 0.044(3) 0.006(3) 0.008(2) 0.010(3)
C23 0.042(3) 0.064(4) 0.039(3) 0.003(3) 0.016(2) 0.003(3)
C24 0.060(4) 0.056(4) 0.027(3) 0.002(3) 0.006(3) -0.004(3)
C25 0.035(3) 0.061(4) 0.029(3) 0.000(3) -0.003(2) -0.003(3)
C26 0.030(2) 0.042(3) 0.042(3) 0.003(2) -0.004(2) -0.002(2)

loop_
_atom_type_symbol
_atom_type_description
_atom_type_scat_dispersion_real
_atom_type_scat_dispersion_imag
_atom_type_scat_source
C C 0.0033 0.0016 'International Tables Vol C Tables 4.2.6.8 and 6.1.1.4'
H H 0.0000 0.0000 'International Tables Vol C Tables 4.2.6.8 and 6.1.1.4'
N N 0.0061 0.0033 'International Tables Vol C Tables 4.2.6.8 and 6.1.1.4'
O O 0.0106 0.0060 'International Tables Vol C Tables 4.2.6.8 and 6.1.1.4'
Cu Cu 0.3201 1.2651 'International Tables Vol C Tables 4.2.6.8 and 6.1.1.4'

loop_
_geom_angle_atom_site_label_1
_geom_angle_atom_site_label_2
_geom_angle_atom_site_label_3
_geom_angle
_geom_angle_site_symmetry_1
_geom_angle_site_symmetry_3
_geom_angle_publ_flag
O21 Cu1 O11 168.19(15) . . ?
O21 Cu1 N1 96.31(14) . . ?
O11 Cu1 N1 83.11(14) . . ?
O21 Cu1 N2 83.72(14) . . ?
O11 Cu1 N2 95.72(14) . . ?
N1 Cu1 N2 174.50(17) . . ?
O21 Cu1 O1W 94.09(14) . . ?
O11 Cu1 O1W 97.72(14) . . ?
N1 Cu1 O1W 93.54(16) . . ?
N2 Cu1 O1W 91.94(15) . . ?
Cu1 O1W H1WA 120(3) . . ?
Cu1 O1W H1WB 113(3) . . ?
H1WA O1W H1WB 103(3) . . ?
C16 O11 Cu1 115.1(3) . . ?
C26 O21 Cu1 115.5(3) . . ?
C15 N1 C11 118.2(4) . . ?
C15 N1 Cu1 128.6(3) . . ?
C11 N1 Cu1 113.2(3) . . ?
C25 N2 C21 119.2(4) . . ?
C25 N2 Cu1 129.2(3) . . ?
C21 N2 Cu1 111.6(3) . . ?
N1 C11 C12 122.2(4) . . ?
N1 C11 C16 113.3(4) . . ?
C12 C11 C16 124.4(4) . . ?
C11 C12 C13 119.0(5) . . ?
C11 C12 H12A 120.5 . . ?
C13 C12 H12A 120.5 . . ?
C14 C13 C12 118.7(5) . . ?
C14 C13 H13A 120.6 . . ?
C12 C13 H13A 120.6 . . ?
C13 C14 C15 118.9(5) . . ?
C13 C14 H14A 120.6 . . ?
C15 C14 H14A 120.6 . . ?
N1 C15 C14 122.9(4) . . ?
N1 C15 H15A 118.5 . . ?
C14 C15 H15A 118.5 . . ?
O12 C16 O11 124.8(5) . . ?
O12 C16 C11 120.1(4) . . ?
O11 C16 C11 115.1(4) . . ?
N2 C21 C22 121.7(4) . . ?
N2 C21 C26 114.3(4) . . ?
C22 C21 C26 124.0(4) . . ?
C21 C22 C23 118.6(5) . . ?
C21 C22 H22A 120.7 . . ?
C23 C22 H22A 120.7 . . ?
C24 C23 C22 119.6(5) . . ?
C24 C23 H23A 120.2 . . ?
C22 C23 H23A 120.2 . . ?
C23 C24 C25 119.3(5) . . ?
C23 C24 H24A 120.4 . . ?
C25 C24 H24A 120.4 . . ?
N2 C25 C24 121.6(5) . . ?
N2 C25 H25A 119.2 . . ?
C24 C25 H25A 119.2 . . ?
O22 C26 O21 125.5(5) . . ?
O22 C26 C21 119.7(4) . . ?
O21 C26 C21 114.8(4) . . ?

loop_
_geom_bond_atom_site_label_1
_geom_bond_atom_site_label_2
_geom_bond_distance
_geom_bond_site_symmetry_2
_geom_bond_publ_flag
Cu1 O21 1.932(3) . ?
Cu1 O11 1.947(3) . ?
Cu1 N1 1.963(3) . ?
Cu1 N2 1.974(4) . ?
Cu1 O1W 2.343(4) . ?
O1W H1WA 0.856(18) . ?
O1W H1WB 0.857(18) . ?
O11 C16 1.285(5) . ?
O12 C16 1.230(5) . ?
O21 C26 1.278(5) . ?
O22 C26 1.220(6) . ?
N1 C15 1.334(5) . ?
N1 C11 1.348(6) . ?
N2 C25 1.337(6) . ?
N2 C21 1.350(6) . ?
C11 C12 1.366(6) . ?
C11 C16 1.513(6) . ?
C12 C13 1.396(7) . ?
C12 H12A 0.9300 . ?
C13 C14 1.371(7) . ?
C13 H13A 0.9300 . ?
C14 C15 1.374(7) . ?
C14 H14A 0.9300 . ?
C15 H15A 0.9300 . ?
C21 C22 1.375(7) . ?
C21 C26 1.513(6) . ?
C22 C23 1.387(7) . ?
C22 H22A 0.9300 . ?
C23 C24 1.366(7) . ?
C23 H23A 0.9300 . ?
C24 C25 1.380(7) . ?
C24 H24A 0.9300 . ?
C25 H25A 0.9300 . ?

loop_
_geom_hbond_atom_site_label_D
_geom_hbond_atom_site_label_H
_geom_hbond_atom_site_label_A
_geom_hbond_distance_DH
_geom_hbond_distance_HA
_geom_hbond_distance_DA
_geom_hbond_angle_DHA
_geom_hbond_site_symmetry_A
O1W H1WA O12 0.856(18) 1.985(17) 2.825(5) 167(3) 4_556
O1W H1WB O22 0.857(18) 2.00(3) 2.742(5) 144(4) 4_456
